data_7025426
loop_
_publ_author_name
'Rabinovich, Elena'
'Aharonovich, Sinai'
'Botoshansky, Mark'
'Eisen, Moris S.'

_publ_section_title
;
 Thorium 2-pyridylamidinates: synthesis, structure and catalytic activity
 towards the cyclo-oligomerization of epsilon-caprolactone.
;
_journal_issue 29
_journal_name_full 'Dalton transactions (Cambridge, England : 2003)'
_journal_page_first 6667
_journal_page_last 6676
_journal_paper_doi 10.1039/c000661k
_journal_volume 39
_journal_year 2010
_chemical_formula_sum 'C37 H70 Cl3 Li N8 Si4 Th'
_chemical_formula_weight 1084.70
_chemical_name_common complex2
_chemical_name_systematic
;
?
;
_space_group_IT_number 14
_symmetry_cell_setting monoclinic
_symmetry_space_group_name_Hall '-P 2ybc'
_symmetry_space_group_name_H-M 'P 1 21/c 1'
_atom_sites_solution_hydrogens geom
_atom_sites_solution_primary direct
_atom_sites_solution_secondary difmap
_audit_creation_method SHELXL-97
_cell_angle_alpha 90.00
_cell_angle_beta 99.38(3)
_cell_angle_gamma 90.00
_cell_formula_units_Z 4
_cell_length_a 20.333(4)
_cell_length_b 11.771(2)
_cell_length_c 21.970(4)
_cell_measurement_reflns_used 26395
_cell_measurement_temperature 240(1)
_cell_measurement_theta_max 25.32
_cell_measurement_theta_min 1.88
_cell_volume 5188.0(17)
_computing_cell_refinement 'DENZO HKL2000 (Otwinowski & Minor 1997)'
_computing_data_collection 'Collect (Nonius, 2006)'
_computing_data_reduction 'DENZO HKL2000 (Otwinowski & Minor 1997)'
_computing_molecular_graphics 'TEXSAN (MSC, 1999)'
_computing_structure_refinement 'SHELXL-97 (Sheldrick, 1997)'
_computing_structure_solution 'SHELXS-97 (Sheldrick, 1997)'
_diffrn_ambient_temperature 240(1)
_diffrn_measured_fraction_theta_full 0.971
_diffrn_measured_fraction_theta_max 0.971
_diffrn_measurement_device_type 'Nonius KappaCCD'
_diffrn_measurement_method phi-scan
_diffrn_radiation_monochromator graphite
_diffrn_radiation_source 'fine-focus sealed tube'
_diffrn_radiation_type MoK\a
_diffrn_radiation_wavelength 0.71073
_diffrn_reflns_av_R_equivalents 0.1000
_diffrn_reflns_av_sigmaI/netI 0.1162
_diffrn_reflns_limit_h_max 9
_diffrn_reflns_limit_h_min -23
_diffrn_reflns_limit_k_max 14
_diffrn_reflns_limit_k_min -12
_diffrn_reflns_limit_l_max 26
_diffrn_reflns_limit_l_min -25
_diffrn_reflns_number 21938
_diffrn_reflns_theta_full 25.32
_diffrn_reflns_theta_max 25.32
_diffrn_reflns_theta_min 1.88
_diffrn_standards_number 0
_exptl_absorpt_coefficient_mu 3.154
_exptl_absorpt_correction_T_max 0.90695
_exptl_absorpt_correction_T_min 0.69623
_exptl_absorpt_correction_type analytical
_exptl_absorpt_process_details
;
'PLATON (Spek, A.L. 1995)'
;
_exptl_crystal_colour colorless
_exptl_crystal_density_diffrn 1.389
_exptl_crystal_density_method 'not measured'
_exptl_crystal_description plate
_exptl_crystal_F_000 2192
_exptl_crystal_size_max 0.18
_exptl_crystal_size_mid 0.18
_exptl_crystal_size_min 0.03
_refine_diff_density_max 2.033
_refine_diff_density_min -1.710
_refine_diff_density_rms 0.151
_refine_ls_extinction_coef 0.0018(2)
_refine_ls_extinction_expression Fc^*^=kFc[1+0.001xFc^2^\l^3^/sin(2\q)]^-1/4^
_refine_ls_extinction_method SHELXL
_refine_ls_goodness_of_fit_ref 1.162
_refine_ls_hydrogen_treatment constr
_refine_ls_matrix_type full
_refine_ls_number_parameters 429
_refine_ls_number_reflns 9186
_refine_ls_number_restraints 4
_refine_ls_restrained_S_all 1.163
_refine_ls_R_factor_all 0.1417
_refine_ls_R_factor_gt 0.0766
_refine_ls_shift/su_max 0.060
_refine_ls_shift/su_mean 0.002
_refine_ls_structure_factor_coef Fsqd
_refine_ls_weighting_details 'calc w=1/[\s^2^(Fo^2^)+(0.0698P)^2^+0.0000P] where P=(Fo^2^+2Fc^2^)/3'
_refine_ls_weighting_scheme calc
_refine_ls_wR_factor_gt 0.1638
_refine_ls_wR_factor_ref 0.1808
_reflns_number_gt 5360
_reflns_number_total 9186
_reflns_threshold_expression >2sigma(I)
_cod_data_source_file c000661k.txt
_cod_data_source_block complex2
_cod_original_cell_volume 5188.0(16)
_cod_original_sg_symbol_H-M 'P 21/c'
_cod_database_code 7025426

loop_
_symmetry_equiv_pos_as_xyz
'x, y, z'
'-x, y+1/2, -z+1/2'
'-x, -y, -z'
'x, -y-1/2, z-1/2'

loop_
_atom_site_label
_atom_site_type_symbol
_atom_site_fract_x
_atom_site_fract_y
_atom_site_fract_z
_atom_site_U_iso_or_equiv
_atom_site_adp_type
_atom_site_occupancy
_atom_site_symmetry_multiplicity
_atom_site_calc_flag
_atom_site_refinement_flags
Th1 Th 0.22386(2) 0.50743(3) 0.394276(18) 0.04407(19) Uani 1 1 d .
Cl1 Cl 0.3253(2) 0.3956(3) 0.35681(18) 0.0751(11) Uani 1 1 d .
Cl2 Cl 0.1075(2) 0.6202(3) 0.33820(18) 0.0753(11) Uani 1 1 d .
Cl3 Cl 0.1524(2) 0.3468(3) 0.31470(16) 0.0725(11) Uani 1 1 d .
Si1 Si 0.10464(19) 0.3306(3) 0.48597(17) 0.0557(9) Uani 1 1 d .
Si2 Si 0.3690(2) 0.4703(4) 0.5330(2) 0.0786(13) Uani 1 1 d .
Si3 Si 0.1955(2) 0.7693(3) 0.50212(16) 0.0524(9) Uani 1 1 d .
Si4 Si 0.3188(2) 0.7060(3) 0.29523(17) 0.0627(11) Uani 1 1 d .
N1 N 0.1774(5) 0.4006(7) 0.4761(4) 0.040(2) Uani 1 1 d .
N2 N 0.2873(5) 0.4564(8) 0.4956(4) 0.048(2) Uani 1 1 d .
N3 N 0.2291(5) 0.7000(7) 0.4437(4) 0.043(2) Uani 1 1 d .
N4 N 0.2789(5) 0.6748(7) 0.3578(4) 0.048(2) Uani 1 1 d .
N5 N 0.0638(6) 0.4872(9) 0.1776(5) 0.066(3) Uani 1 1 d D
N6 N -0.0421(6) 0.4744(9) 0.2496(5) 0.064(3) Uani 1 1 d D
Li1 Li 0.0636(13) 0.472(2) 0.2698(10) 0.075(7) Uani 1 1 d .
C1 C 0.2367(7) 0.3995(8) 0.5114(6) 0.053(3) Uani 1 1 d .
C2 C 0.2473(6) 0.3330(10) 0.5721(5) 0.051(3) Uani 1 1 d .
N31 N 0.2393(7) 0.3906(9) 0.6233(6) 0.083(4) Uani 1 1 d .
H31 H 0.2280 0.4611 0.6215 0.100 Uiso 1 1 calc R
C4 C 0.2496(8) 0.3353(13) 0.6767(6) 0.081(5) Uani 1 1 d .
H4 H 0.2431 0.3740 0.7122 0.097 Uiso 1 1 calc R
C5 C 0.2690(8) 0.2246(13) 0.6819(8) 0.079(5) Uani 1 1 d .
H5 H 0.2762 0.1889 0.7201 0.095 Uiso 1 1 calc R
C6 C 0.2774(7) 0.1692(12) 0.6320(7) 0.074(4) Uani 1 1 d .
H6 H 0.2902 0.0933 0.6345 0.089 Uiso 1 1 calc R
C7 C 0.2670(6) 0.2242(9) 0.5754(6) 0.052(3) Uani 1 1 d .
H7 H 0.2736 0.1858 0.5399 0.063 Uiso 1 1 calc R
C8 C 0.0377(7) 0.3802(17) 0.4256(8) 0.123(8) Uani 1 1 d .
H8A H 0.0491 0.3635 0.3858 0.184 Uiso 1 1 calc R
H8B H 0.0321 0.4607 0.4295 0.184 Uiso 1 1 calc R
H8C H -0.0031 0.3422 0.4298 0.184 Uiso 1 1 calc R
C9 C 0.0812(8) 0.3606(14) 0.5603(7) 0.091(5) Uani 1 1 d .
H9A H 0.1154 0.3337 0.5924 0.136 Uiso 1 1 calc R
H9B H 0.0399 0.3230 0.5633 0.136 Uiso 1 1 calc R
H9C H 0.0758 0.4411 0.5647 0.136 Uiso 1 1 calc R
C10 C 0.1113(8) 0.1764(11) 0.4753(8) 0.084(5) Uani 1 1 d .
H10A H 0.1460 0.1465 0.5060 0.126 Uiso 1 1 calc R
H10B H 0.1216 0.1612 0.4350 0.126 Uiso 1 1 calc R
H10C H 0.0697 0.1409 0.4793 0.126 Uiso 1 1 calc R
C11 C 0.4071(7) 0.5744(12) 0.4877(8) 0.086(5) Uani 1 1 d .
H11A H 0.4064 0.5458 0.4467 0.128 Uiso 1 1 calc R
H11B H 0.4524 0.5878 0.5068 0.128 Uiso 1 1 calc R
H11C H 0.3825 0.6443 0.4859 0.128 Uiso 1 1 calc R
C12 C 0.4153(9) 0.3356(16) 0.5355(13) 0.184(14) Uani 1 1 d .
H12A H 0.3958 0.2814 0.5599 0.277 Uiso 1 1 calc R
H12B H 0.4610 0.3484 0.5535 0.277 Uiso 1 1 calc R
H12C H 0.4132 0.3068 0.4943 0.277 Uiso 1 1 calc R
C13 C 0.3752(11) 0.530(3) 0.6100(10) 0.233(19) Uani 1 1 d .
H13A H 0.3561 0.4777 0.6359 0.349 Uiso 1 1 calc R
H13B H 0.3515 0.6006 0.6080 0.349 Uiso 1 1 calc R
H13C H 0.4212 0.5423 0.6269 0.349 Uiso 1 1 calc R
C14 C 0.2613(6) 0.7436(9) 0.4016(6) 0.049(3) Uani 1 1 d .
C15 C 0.2833(7) 0.8665(9) 0.4039(6) 0.047(3) Uani 1 1 d .
C16 C 0.3478(8) 0.8936(11) 0.4202(7) 0.069(4) Uani 1 1 d .
H16 H 0.3802 0.8382 0.4314 0.083 Uiso 1 1 calc R
C17 C 0.3646(9) 1.0105(13) 0.4195(8) 0.093(6) Uani 1 1 d .
H17 H 0.4090 1.0319 0.4310 0.112 Uiso 1 1 calc R
C18 C 0.3194(12) 1.0903(12) 0.4030(8) 0.094(6) Uani 1 1 d .
H18 H 0.3303 1.1670 0.4036 0.112 Uiso 1 1 calc R
C19 C 0.2535(10) 1.0517(12) 0.3844(8) 0.089(6) Uani 1 1 d .
H19 H 0.2203 1.1043 0.3705 0.106 Uiso 1 1 calc R
N20 N 0.2374(6) 0.9424(9) 0.3862(6) 0.072(4) Uani 1 1 d .
H20 H 0.1966 0.9217 0.3756 0.087 Uiso 1 1 calc R
C21 C 0.1776(9) 0.6611(12) 0.5586(7) 0.101(6) Uani 1 1 d .
H21A H 0.1493 0.6033 0.5376 0.152 Uiso 1 1 calc R
H21B H 0.1556 0.6966 0.5891 0.152 Uiso 1 1 calc R
H21C H 0.2186 0.6275 0.5783 0.152 Uiso 1 1 calc R
C22 C 0.1134(7) 0.8354(12) 0.4691(7) 0.080(5) Uani 1 1 d .
H22A H 0.1202 0.8919 0.4393 0.120 Uiso 1 1 calc R
H22B H 0.0943 0.8703 0.5016 0.120 Uiso 1 1 calc R
H22C H 0.0838 0.7779 0.4496 0.120 Uiso 1 1 calc R
C23 C 0.2506(8) 0.8797(12) 0.5443(7) 0.090(5) Uani 1 1 d .
H23A H 0.2603 0.9366 0.5157 0.136 Uiso 1 1 calc R
H23B H 0.2913 0.8452 0.5639 0.136 Uiso 1 1 calc R
H23C H 0.2284 0.9144 0.5749 0.136 Uiso 1 1 calc R
C24 C 0.2889(9) 0.6054(13) 0.2356(7) 0.096(5) Uani 1 1 d .
H24A H 0.2980 0.5297 0.2510 0.143 Uiso 1 1 calc R
H24B H 0.3111 0.6177 0.2008 0.143 Uiso 1 1 calc R
H24C H 0.2418 0.6149 0.2232 0.143 Uiso 1 1 calc R
C25 C 0.4102(7) 0.6854(14) 0.3174(8) 0.099(6) Uani 1 1 d .
H25A H 0.4272 0.7380 0.3496 0.148 Uiso 1 1 calc R
H25B H 0.4317 0.6984 0.2822 0.148 Uiso 1 1 calc R
H25C H 0.4190 0.6091 0.3320 0.148 Uiso 1 1 calc R
C26 C 0.3019(8) 0.8504(12) 0.2640(7) 0.090(5) Uani 1 1 d .
H26A H 0.3177 0.9053 0.2952 0.134 Uiso 1 1 calc R
H26B H 0.2548 0.8599 0.2511 0.134 Uiso 1 1 calc R
H26C H 0.3244 0.8612 0.2292 0.134 Uiso 1 1 calc R
C27 C -0.0039(7) 0.5003(19) 0.1530(8) 0.127(5) Uani 1 1 d D
H27A H -0.0098 0.5796 0.1413 0.152 Uiso 1 1 calc R
H27B H -0.0113 0.4572 0.1148 0.152 Uiso 1 1 calc R
C28 C -0.0575(9) 0.473(2) 0.1845(7) 0.127(5) Uani 1 1 d D
H28A H -0.0736 0.3974 0.1717 0.152 Uiso 1 1 calc R
H28B H -0.0937 0.5256 0.1718 0.152 Uiso 1 1 calc R
C29 C 0.0860(13) 0.3884(19) 0.1543(10) 0.163(5) Uani 1 1 d D
H29A H 0.1324 0.3781 0.1703 0.245 Uiso 1 1 calc R
H29B H 0.0799 0.3929 0.1101 0.245 Uiso 1 1 calc R
H29C H 0.0611 0.3253 0.1663 0.245 Uiso 1 1 calc R
C30 C 0.0955(13) 0.5834(19) 0.1575(10) 0.163(5) Uani 1 1 d D
H30A H 0.0781 0.6508 0.1738 0.245 Uiso 1 1 calc R
H30B H 0.0872 0.5864 0.1132 0.245 Uiso 1 1 calc R
H30C H 0.1426 0.5787 0.1718 0.245 Uiso 1 1 calc R
C31 C -0.0750(12) 0.3790(18) 0.2712(10) 0.163(5) Uani 1 1 d D
H31A H -0.0590 0.3104 0.2551 0.245 Uiso 1 1 calc R
H31B H -0.1222 0.3854 0.2577 0.245 Uiso 1 1 calc R
H31C H -0.0659 0.3770 0.3155 0.245 Uiso 1 1 calc R
C32 C -0.0681(13) 0.5741(18) 0.2730(10) 0.163(5) Uani 1 1 d D
H32A H -0.0462 0.6395 0.2596 0.245 Uiso 1 1 calc R
H32B H -0.0607 0.5714 0.3173 0.245 Uiso 1 1 calc R
H32C H -0.1151 0.5789 0.2580 0.245 Uiso 1 1 calc R
C33 C 0.4302(16) 0.181(3) 0.2782(18) 0.263(18) Uiso 1 1 d .
H33A H 0.4126 0.1391 0.2418 0.395 Uiso 1 1 calc R
H33B H 0.4521 0.2485 0.2668 0.395 Uiso 1 1 calc R
H33C H 0.3945 0.2027 0.2996 0.395 Uiso 1 1 calc R
C34 C 0.4951(13) 0.013(2) 0.3061(13) 0.146(9) Uiso 1 1 d .
H34 H 0.4786 -0.0218 0.2687 0.175 Uiso 1 1 calc R
C35 C 0.5362(16) -0.040(3) 0.3465(17) 0.194(12) Uiso 1 1 d .
H35 H 0.5498 -0.1131 0.3393 0.233 Uiso 1 1 calc R
C36 C 0.5600(15) 0.015(2) 0.4009(16) 0.182(12) Uiso 1 1 d .
H36 H 0.5877 -0.0242 0.4316 0.219 Uiso 1 1 calc R
C37 C 0.5448(13) 0.123(2) 0.4114(14) 0.160(9) Uiso 1 1 d .
H37 H 0.5653 0.1569 0.4479 0.192 Uiso 1 1 calc R
C38 C 0.4982(12) 0.190(2) 0.3693(12) 0.154(9) Uiso 1 1 d .
H38 H 0.4849 0.2649 0.3740 0.184 Uiso 1 1 calc R
C39 C 0.4767(12) 0.113(2) 0.3174(12) 0.135(8) Uiso 1 1 d .

loop_
_atom_site_aniso_label
_atom_site_aniso_U_11
_atom_site_aniso_U_22
_atom_site_aniso_U_33
_atom_site_aniso_U_23
_atom_site_aniso_U_13
_atom_site_aniso_U_12
Th1 0.0581(3) 0.0364(2) 0.0369(2) 0.0005(2) 0.00557(16) -0.0034(2)
Cl1 0.087(3) 0.0606(19) 0.082(3) -0.0097(17) 0.025(2) 0.0125(18)
Cl2 0.084(3) 0.0518(17) 0.078(2) -0.0100(16) -0.024(2) 0.0078(17)
Cl3 0.094(3) 0.0506(17) 0.066(2) -0.0122(15) -0.009(2) -0.0022(17)
Si1 0.058(3) 0.0579(19) 0.052(2) 0.0070(16) 0.0109(18) -0.0040(17)
Si2 0.053(3) 0.111(3) 0.067(3) 0.025(2) -0.006(2) -0.014(2)
Si3 0.070(3) 0.0464(17) 0.0407(19) -0.0056(14) 0.0093(17) -0.0055(16)
Si4 0.088(3) 0.055(2) 0.049(2) -0.0014(16) 0.022(2) -0.0098(19)
N1 0.038(6) 0.044(5) 0.039(5) 0.009(4) 0.009(5) -0.004(4)
N2 0.034(6) 0.073(6) 0.034(5) 0.007(4) 0.000(4) -0.006(5)
N3 0.046(6) 0.037(4) 0.046(6) -0.010(4) 0.009(5) -0.008(4)
N4 0.057(7) 0.042(5) 0.048(6) 0.000(4) 0.018(5) -0.009(5)
N5 0.083(9) 0.061(7) 0.054(6) -0.007(5) 0.012(6) 0.005(6)
N6 0.068(8) 0.070(7) 0.048(6) -0.005(5) -0.005(5) -0.009(6)
Li1 0.076(18) 0.113(19) 0.036(11) -0.017(12) 0.010(11) 0.011(14)
C1 0.057(9) 0.029(5) 0.070(9) -0.005(5) 0.005(7) 0.002(5)
C2 0.057(9) 0.058(7) 0.035(6) 0.004(5) -0.001(6) -0.003(6)
N31 0.116(12) 0.063(7) 0.074(9) 0.010(6) 0.022(8) 0.011(7)
C4 0.112(14) 0.092(11) 0.039(8) 0.003(7) 0.015(8) 0.008(9)
C5 0.085(13) 0.078(10) 0.068(11) 0.023(8) -0.002(9) -0.018(8)
C6 0.079(12) 0.066(8) 0.070(10) 0.021(8) -0.008(8) 0.001(8)
C7 0.065(9) 0.044(6) 0.046(7) -0.001(5) 0.003(6) -0.001(6)
C8 0.052(11) 0.192(19) 0.119(15) 0.107(14) -0.001(10) -0.004(11)
C9 0.082(13) 0.106(12) 0.090(12) -0.006(10) 0.032(10) -0.026(10)
C10 0.092(14) 0.068(9) 0.095(12) -0.014(8) 0.022(10) -0.023(8)
C11 0.057(10) 0.082(10) 0.113(13) 0.039(9) 0.000(9) -0.018(8)
C12 0.055(13) 0.142(18) 0.34(4) 0.14(2) -0.005(18) 0.009(12)
C13 0.117(19) 0.50(5) 0.082(14) -0.01(2) 0.013(13) -0.18(3)
C14 0.045(8) 0.047(6) 0.056(8) -0.012(6) 0.007(6) -0.009(5)
C15 0.054(9) 0.038(6) 0.051(7) 0.000(5) 0.013(6) -0.004(6)
C16 0.078(12) 0.061(8) 0.068(9) 0.003(7) 0.009(8) -0.008(8)
C17 0.098(13) 0.076(11) 0.103(13) -0.011(10) 0.007(10) -0.061(11)
C18 0.17(2) 0.038(7) 0.081(12) 0.003(8) 0.036(13) -0.013(10)
C19 0.144(18) 0.040(7) 0.087(12) 0.003(8) 0.033(12) 0.010(9)
N20 0.077(10) 0.047(6) 0.095(10) 0.010(6) 0.022(8) -0.009(6)
C21 0.169(19) 0.068(9) 0.085(12) 0.010(8) 0.074(12) 0.024(10)
C22 0.084(13) 0.092(10) 0.066(10) -0.018(8) 0.016(9) 0.026(9)
C23 0.125(15) 0.081(10) 0.060(9) -0.031(8) 0.000(9) -0.024(9)
C24 0.138(17) 0.095(12) 0.056(9) -0.006(8) 0.022(10) -0.015(11)
C25 0.075(13) 0.118(13) 0.113(14) -0.024(11) 0.045(11) -0.014(10)
C26 0.118(15) 0.083(10) 0.073(11) 0.024(8) 0.031(10) -0.001(9)
C27 0.081(10) 0.215(16) 0.076(9) 0.012(11) -0.013(7) -0.016(12)
C28 0.081(10) 0.215(16) 0.076(9) 0.012(11) -0.013(7) -0.016(12)
C29 0.216(15) 0.174(11) 0.099(8) 0.003(9) 0.021(9) -0.002(11)
C30 0.216(15) 0.174(11) 0.099(8) 0.003(9) 0.021(9) -0.002(11)
C31 0.216(15) 0.174(11) 0.099(8) 0.003(9) 0.021(9) -0.002(11)
C32 0.216(15) 0.174(11) 0.099(8) 0.003(9) 0.021(9) -0.002(11)

loop_
_atom_type_symbol
_atom_type_description
_atom_type_scat_dispersion_real
_atom_type_scat_dispersion_imag
_atom_type_scat_source
Th Th -7.2400 8.8979 'International Tables Vol C Tables 4.2.6.8 and 6.1.1.4'
Cl Cl 0.1484 0.1585 'International Tables Vol C Tables 4.2.6.8 and 6.1.1.4'
Si Si 0.0817 0.0704 'International Tables Vol C Tables 4.2.6.8 and 6.1.1.4'
N N 0.0061 0.0033 'International Tables Vol C Tables 4.2.6.8 and 6.1.1.4'
C C 0.0033 0.0016 'International Tables Vol C Tables 4.2.6.8 and 6.1.1.4'
H H 0.0000 0.0000 'International Tables Vol C Tables 4.2.6.8 and 6.1.1.4'
Li Li -0.0003 0.0001 'International Tables Vol C Tables 4.2.6.8 and 6.1.1.4'

loop_
_geom_angle_atom_site_label_1
_geom_angle_atom_site_label_2
_geom_angle_atom_site_label_3
_geom_angle
N2 Th1 N4 106.9(3)
N2 Th1 N1 55.3(3)
N4 Th1 N1 151.7(3)
N2 Th1 N3 81.4(3)
N4 Th1 N3 55.2(3)
N1 Th1 N3 97.9(3)
N2 Th1 Cl1 80.9(2)
N4 Th1 Cl1 83.1(2)
N1 Th1 Cl1 111.9(2)
N3 Th1 Cl1 126.5(2)
N2 Th1 Cl2 142.3(2)
N4 Th1 Cl2 82.8(2)
N1 Th1 Cl2 99.3(2)
N3 Th1 Cl2 74.7(2)
Cl1 Th1 Cl2 136.82(12)
N2 Th1 Cl3 122.7(2)
N4 Th1 Cl3 123.5(2)
N1 Th1 Cl3 83.8(2)
N3 Th1 Cl3 149.0(2)
Cl1 Th1 Cl3 79.92(12)
Cl2 Th1 Cl3 74.51(10)
N2 Th1 C1 27.6(3)
N4 Th1 C1 132.2(3)
N1 Th1 C1 27.7(3)
N3 Th1 C1 91.2(3)
Cl1 Th1 C1 95.5(3)
Cl2 Th1 C1 123.6(3)
Cl3 Th1 C1 102.9(2)
N2 Th1 C14 95.2(3)
N4 Th1 C14 27.9(3)
N1 Th1 C14 124.9(3)
N3 Th1 C14 27.3(3)
Cl1 Th1 C14 106.3(3)
Cl2 Th1 C14 76.4(3)
Cl3 Th1 C14 142.0(3)
C1 Th1 C14 113.4(3)
Li1 Cl2 Th1 97.6(6)
Li1 Cl3 Th1 96.9(6)
N1 Si1 C8 107.8(6)
N1 Si1 C9 112.0(6)
C8 Si1 C9 108.5(8)
N1 Si1 C10 111.8(6)
C8 Si1 C10 106.4(9)
C9 Si1 C10 110.1(7)
N2 Si2 C12 112.2(8)
N2 Si2 C11 105.3(6)
C12 Si2 C11 109.4(9)
N2 Si2 C13 113.2(8)
C12 Si2 C13 110.3(13)
C11 Si2 C13 106.1(10)
N3 Si3 C21 108.3(5)
N3 Si3 C23 114.6(6)
C21 Si3 C23 108.3(8)
N3 Si3 C22 109.8(6)
C21 Si3 C22 106.5(8)
C23 Si3 C22 109.1(7)
N4 Si4 C24 106.8(6)
N4 Si4 C26 113.9(6)
C24 Si4 C26 108.4(8)
N4 Si4 C25 109.8(7)
C24 Si4 C25 108.1(8)
C26 Si4 C25 109.6(8)
C1 N1 Si1 129.5(8)
C1 N1 Th1 90.6(7)
Si1 N1 Th1 139.2(5)
C1 N2 Si2 130.5(9)
C1 N2 Th1 92.6(7)
Si2 N2 Th1 136.5(5)
C14 N3 Si3 129.1(7)
C14 N3 Th1 92.2(6)
Si3 N3 Th1 138.1(5)
C14 N4 Si4 130.2(8)
C14 N4 Th1 93.4(7)
Si4 N4 Th1 136.0(5)
C29 N5 C27 108.1(16)
C29 N5 C30 111.7(18)
C27 N5 C30 105.1(15)
C29 N5 Li1 110.5(14)
C27 N5 Li1 103.4(12)
C30 N5 Li1 117.3(14)
C32 N6 C31 108.0(17)
C32 N6 C28 110.2(16)
C31 N6 C28 106.6(14)
C32 N6 Li1 111.1(14)
C31 N6 Li1 115.7(14)
C28 N6 Li1 105.1(11)
N5 Li1 N6 87.6(10)
N5 Li1 Cl2 120.2(13)
N6 Li1 Cl2 112.7(10)
N5 Li1 Cl3 109.7(10)
N6 Li1 Cl3 139.3(13)
Cl2 Li1 Cl3 90.6(8)
N5 Li1 C27 30.1(5)
N6 Li1 C27 57.6(7)
Cl2 Li1 C27 125.8(12)
Cl3 Li1 C27 133.5(10)
N1 C1 N2 121.1(11)
N1 C1 C2 120.1(11)
N2 C1 C2 118.9(11)
N1 C1 Th1 61.7(6)
N2 C1 Th1 59.7(6)
C2 C1 Th1 174.8(8)
N31 C2 C7 120.8(11)
N31 C2 C1 116.9(10)
C7 C2 C1 122.2(11)
C4 N31 C2 118.0(12)
C4 N31 H31 121.0
C2 N31 H31 121.0
N31 C4 C5 122.9(14)
N31 C4 H4 118.5
C5 C4 H4 118.5
C6 C5 C4 118.9(14)
C6 C5 H5 120.6
C4 C5 H5 120.6
C5 C6 C7 119.8(13)
C5 C6 H6 120.1
C7 C6 H6 120.1
C2 C7 C6 119.6(13)
C2 C7 H7 120.2
C6 C7 H7 120.2
Si1 C8 H8A 109.5
Si1 C8 H8B 109.5
H8A C8 H8B 109.5
Si1 C8 H8C 109.5
H8A C8 H8C 109.5
H8B C8 H8C 109.5
Si1 C9 H9A 109.5
Si1 C9 H9B 109.5
H9A C9 H9B 109.5
Si1 C9 H9C 109.5
H9A C9 H9C 109.5
H9B C9 H9C 109.5
Si1 C10 H10A 109.5
Si1 C10 H10B 109.5
H10A C10 H10B 109.5
Si1 C10 H10C 109.5
H10A C10 H10C 109.5
H10B C10 H10C 109.5
Si2 C11 H11A 109.5
Si2 C11 H11B 109.5
H11A C11 H11B 109.5
Si2 C11 H11C 109.5
H11A C11 H11C 109.5
H11B C11 H11C 109.5
Si2 C12 H12A 109.5
Si2 C12 H12B 109.5
H12A C12 H12B 109.5
Si2 C12 H12C 109.5
H12A C12 H12C 109.5
H12B C12 H12C 109.5
Si2 C13 H13A 109.5
Si2 C13 H13B 109.5
H13A C13 H13B 109.5
Si2 C13 H13C 109.5
H13A C13 H13C 109.5
H13B C13 H13C 109.5
N3 C14 N4 119.1(9)
N3 C14 C15 121.6(10)
N4 C14 C15 119.1(11)
N3 C14 Th1 60.5(5)
N4 C14 Th1 58.6(5)
C15 C14 Th1 177.6(9)
N20 C15 C16 122.5(11)
N20 C15 C14 116.9(11)
C16 C15 C14 120.5(11)
C15 C16 C17 117.0(14)
C15 C16 H16 121.5
C17 C16 H16 121.5
C18 C17 C16 122.2(16)
C18 C17 H17 118.9
C16 C17 H17 118.9
C17 C18 C19 115.9(14)
C17 C18 H18 122.1
C19 C18 H18 122.1
N20 C19 C18 121.9(16)
N20 C19 H19 119.0
C18 C19 H19 119.0
C15 N20 C19 120.3(14)
C15 N20 H20 119.8
C19 N20 H20 119.8
Si3 C21 H21A 109.5
Si3 C21 H21B 109.5
H21A C21 H21B 109.5
Si3 C21 H21C 109.5
H21A C21 H21C 109.5
H21B C21 H21C 109.5
Si3 C22 H22A 109.5
Si3 C22 H22B 109.5
H22A C22 H22B 109.5
Si3 C22 H22C 109.5
H22A C22 H22C 109.5
H22B C22 H22C 109.5
Si3 C23 H23A 109.5
Si3 C23 H23B 109.5
H23A C23 H23B 109.5
Si3 C23 H23C 109.5
H23A C23 H23C 109.5
H23B C23 H23C 109.5
Si4 C24 H24A 109.5
Si4 C24 H24B 109.5
H24A C24 H24B 109.5
Si4 C24 H24C 109.5
H24A C24 H24C 109.5
H24B C24 H24C 109.5
Si4 C25 H25A 109.5
Si4 C25 H25B 109.5
H25A C25 H25B 109.5
Si4 C25 H25C 109.5
H25A C25 H25C 109.5
H25B C25 H25C 109.5
Si4 C26 H26A 109.5
Si4 C26 H26B 109.5
H26A C26 H26B 109.5
Si4 C26 H26C 109.5
H26A C26 H26C 109.5
H26B C26 H26C 109.5
C28 C27 N5 124.7(16)
C28 C27 Li1 79.7(11)
N5 C27 Li1 46.5(9)
C28 C27 H27A 106.2
N5 C27 H27A 106.2
Li1 C27 H27A 112.8
C28 C27 H27B 106.2
N5 C27 H27B 106.2
Li1 C27 H27B 137.0
H27A C27 H27B 106.4
C27 C28 N6 115.4(14)
C27 C28 H28A 108.4
N6 C28 H28A 108.4
C27 C28 H28B 108.4
N6 C28 H28B 108.4
H28A C28 H28B 107.5
N5 C29 H29A 109.4
N5 C29 H29B 109.5
H29A C29 H29B 109.5
N5 C29 H29C 109.5
H29A C29 H29C 109.5
H29B C29 H29C 109.5
N5 C30 H30A 109.5
N5 C30 H30B 109.5
H30A C30 H30B 109.5
N5 C30 H30C 109.5
H30A C30 H30C 109.5
H30B C30 H30C 109.5
N6 C31 H31A 109.5
N6 C31 H31B 109.5
H31A C31 H31B 109.5
N6 C31 H31C 109.5
H31A C31 H31C 109.5
H31B C31 H31C 109.5
N6 C32 H32A 109.5
N6 C32 H32B 109.5
H32A C32 H32B 109.5
N6 C32 H32C 109.5
H32A C32 H32C 109.5
H32B C32 H32C 109.5
C39 C33 H33A 109.5
C39 C33 H33B 109.5
H33A C33 H33B 109.5
C39 C33 H33C 109.5
H33A C33 H33C 109.5
H33B C33 H33C 109.5
C35 C34 C39 119(3)
C35 C34 H34 120.3
C39 C34 H34 120.3
C34 C35 C36 118(3)
C34 C35 H35 120.8
C36 C35 H35 120.8
C37 C36 C35 123(3)
C37 C36 H36 118.7
C35 C36 H36 118.7
C36 C37 C38 124(3)
C36 C37 H37 118.1
C38 C37 H37 118.1
C39 C38 C37 104(2)
C39 C38 H38 128.1
C37 C38 H38 128.1
C34 C39 C33 126(3)
C34 C39 C38 132(3)
C33 C39 C38 102(2)

loop_
_geom_bond_atom_site_label_1
_geom_bond_atom_site_label_2
_geom_bond_distance
Th1 N2 2.458(9)
Th1 N4 2.464(8)
Th1 N1 2.503(8)
Th1 N3 2.508(8)
Th1 Cl1 2.686(4)
Th1 Cl2 2.815(3)
Th1 Cl3 2.814(3)
Th1 C1 2.843(13)
Th1 C14 2.880(11)
Cl2 Li1 2.38(2)
Cl3 Li1 2.41(3)
Si1 N1 1.736(9)
Si1 C8 1.834(15)
Si1 C9 1.809(16)
Si1 C10 1.839(13)
Si2 N2 1.737(10)
Si2 C12 1.841(19)
Si2 C11 1.829(14)
Si2 C13 1.82(2)
Si3 N3 1.751(9)
Si3 C21 1.854(14)
Si3 C23 1.861(13)
Si3 C22 1.877(14)
Si4 N4 1.745(10)
Si4 C24 1.797(15)
Si4 C26 1.844(14)
Si4 C25 1.859(16)
N1 C1 1.323(14)
N2 C1 1.320(14)
N3 C14 1.321(14)
N4 C14 1.350(14)
N5 C29 1.38(2)
N5 C27 1.405(15)
N5 C30 1.41(2)
N5 Li1 2.03(2)
N6 C32 1.417(19)
N6 C31 1.427(19)
N6 C28 1.414(15)
N6 Li1 2.12(3)
Li1 C27 2.73(3)
C1 C2 1.531(16)
C2 N31 1.346(15)
C2 C7 1.341(15)
N31 C4 1.329(17)
N31 H31 0.8600
C4 C5 1.361(19)
C4 H4 0.9300
C5 C6 1.31(2)
C5 H5 0.9300
C6 C7 1.387(18)
C6 H6 0.9300
C7 H7 0.9300
C8 H8A 0.9600
C8 H8B 0.9600
C8 H8C 0.9600
C9 H9A 0.9600
C9 H9B 0.9600
C9 H9C 0.9600
C10 H10A 0.9600
C10 H10B 0.9600
C10 H10C 0.9600
C11 H11A 0.9600
C11 H11B 0.9600
C11 H11C 0.9600
C12 H12A 0.9600
C12 H12B 0.9600
C12 H12C 0.9600
C13 H13A 0.9600
C13 H13B 0.9600
C13 H13C 0.9600
C14 C15 1.512(14)
C15 N20 1.304(15)
C15 C16 1.342(17)
C16 C17 1.419(17)
C16 H16 0.9300
C17 C18 1.32(2)
C17 H17 0.9300
C18 C19 1.41(2)
C18 H18 0.9300
C19 N20 1.330(18)
C19 H19 0.9300
N20 H20 0.8600
C21 H21A 0.9600
C21 H21B 0.9600
C21 H21C 0.9600
C22 H22A 0.9600
C22 H22B 0.9600
C22 H22C 0.9600
C23 H23A 0.9600
C23 H23B 0.9600
C23 H23C 0.9600
C24 H24A 0.9600
C24 H24B 0.9600
C24 H24C 0.9600
C25 H25A 0.9600
C25 H25B 0.9600
C25 H25C 0.9600
C26 H26A 0.9600
C26 H26B 0.9600
C26 H26C 0.9600
C27 C28 1.422(16)
C27 H27A 0.9700
C27 H27B 0.9700
C28 H28A 0.9700
C28 H28B 0.9700
C29 H29A 0.9600
C29 H29B 0.9600
C29 H29C 0.9600
C30 H30A 0.9600
C30 H30B 0.9600
C30 H30C 0.9600
C31 H31A 0.9600
C31 H31B 0.9600
C31 H31C 0.9600
C32 H32A 0.9600
C32 H32B 0.9600
C32 H32C 0.9600
C33 C39 1.42(3)
C33 H33A 0.9600
C33 H33B 0.9600
C33 H33C 0.9600
C34 C35 1.27(3)
C34 C39 1.28(3)
C34 H34 0.9300
C35 C36 1.38(4)
C35 H35 0.9300
C36 C37 1.33(3)
C36 H36 0.9300
C37 C38 1.45(3)
C37 H37 0.9300
C38 C39 1.47(3)
C38 H38 0.9300
